data_2203740
loop_
_publ_author_name
'Thamotharan, S.'
'Parthasarathi, V.'
'Kalaivani, P.'
'Mallur, Shanta G.'
'Badami, Bharati'
'Schenk, Kurt J.'

_publ_section_title
;
 3-(4-Chlorophenyl)-5-methyl-3<i>H</i>-1,3,4-oxadiazol-2-one
;
_journal_issue 6
_journal_name_full 'Acta Crystallographica Section E'
_journal_page_first o964
_journal_page_last o965
_journal_paper_doi 10.1107/S1600536804010967
_journal_volume 60
_journal_year 2004
_chemical_formula_iupac 'C9 H7 Cl N2 O2'
_chemical_formula_moiety 'C9 H7 Cl N2 O2'
_chemical_formula_sum 'C9 H7 Cl N2 O2'
_chemical_formula_weight 210.62
_chemical_melting_point 372
_chemical_name_systematic
;
3-(4-Chlorophenyl)-5-methyl-3H-1,3,4-oxadiazole-2-one
;
_space_group_IT_number 56
_symmetry_cell_setting orthorhombic
_symmetry_space_group_name_Hall '-P 2ac 2bc'
_symmetry_space_group_name_H-M 'P n a a'
_atom_sites_solution_hydrogens geom
_atom_sites_solution_primary direct
_atom_sites_solution_secondary difmap
_audit_creation_method SHELXL-97
_cell_angle_alpha 90.00
_cell_angle_beta 90.00
_cell_angle_gamma 90.00
_cell_formula_units_Z 8
_cell_length_a 6.8548(14)
_cell_length_b 12.042(2)
_cell_length_c 22.762(5)
_cell_measurement_reflns_used 6328
_cell_measurement_temperature 293(2)
_cell_measurement_theta_max 27.9
_cell_measurement_theta_min 3.45
_cell_volume 1878.9(6)
_computing_cell_refinement IPDS
_computing_data_collection 'IPDS (Stoe & Cie, 1997)'
_computing_data_reduction IPDS
_computing_molecular_graphics 'ORTEP-3 (Farrugia, 1997)'
_computing_publication_material 'SHELXL97 and PLATON (Spek, 2003)'
_computing_structure_refinement 'SHELXL97 (Sheldrick, 1997)'
_computing_structure_solution 'SIR92 (Altomare et al., 1994)'
_diffrn_ambient_temperature 293(2)
_diffrn_measured_fraction_theta_full 0.943
_diffrn_measured_fraction_theta_max 0.943
_diffrn_measurement_device_type 'Stoe IPDS-I'
_diffrn_measurement_method '\w rotation method'
_diffrn_radiation_monochromator 'plane graphite'
_diffrn_radiation_source 'sealed LFF X-ray tube, 12x0.4 mm'
_diffrn_radiation_type MoK\a
_diffrn_radiation_wavelength 0.71073
_diffrn_reflns_av_R_equivalents 0.0433
_diffrn_reflns_av_sigmaI/netI 0.0179
_diffrn_reflns_limit_h_max 8
_diffrn_reflns_limit_h_min -8
_diffrn_reflns_limit_k_max 15
_diffrn_reflns_limit_k_min -15
_diffrn_reflns_limit_l_max 29
_diffrn_reflns_limit_l_min -30
_diffrn_reflns_number 15537
_diffrn_reflns_theta_full 28.01
_diffrn_reflns_theta_max 28.01
_diffrn_reflns_theta_min 3.54
_diffrn_standards_decay_% 0
_diffrn_standards_interval_count 0
_diffrn_standards_interval_time 0
_diffrn_standards_number 0
_exptl_absorpt_coefficient_mu 0.379
_exptl_absorpt_correction_T_max 0.9137
_exptl_absorpt_correction_T_min 0.8498
_exptl_absorpt_correction_type integration
_exptl_absorpt_process_details '(X-RED1.22 in IPDS; Stoe & Cie, 1997)'
_exptl_crystal_colour colourless
_exptl_crystal_density_diffrn 1.489
_exptl_crystal_density_method 'not measured'
_exptl_crystal_description prism
_exptl_crystal_F_000 864
_exptl_crystal_size_max 0.30
_exptl_crystal_size_mid 0.20
_exptl_crystal_size_min 0.12
_refine_diff_density_max 0.287
_refine_diff_density_min -0.192
_refine_ls_extinction_method none
_refine_ls_goodness_of_fit_ref 1.076
_refine_ls_hydrogen_treatment mixed
_refine_ls_matrix_type full
_refine_ls_number_parameters 128
_refine_ls_number_reflns 2140
_refine_ls_number_restraints 0
_refine_ls_restrained_S_all 1.076
_refine_ls_R_factor_all 0.0639
_refine_ls_R_factor_gt 0.0583
_refine_ls_shift/su_max 0.000
_refine_ls_shift/su_mean 0.000
_refine_ls_structure_factor_coef Fsqd
_refine_ls_weighting_details 'calc w = 1/[\s^2^(Fo^2^)+(0.0844P)^2^+0.5325P] where P = (Fo^2^+2Fc^2^)/3'
_refine_ls_weighting_scheme calc
_refine_ls_wR_factor_gt 0.1638
_refine_ls_wR_factor_ref 0.1676
_reflns_number_gt 1841
_reflns_number_total 2140
_reflns_threshold_expression I>2\s(I)
_cod_data_source_file cv6311.cif
_cod_data_source_block I
_cod_original_cell_volume 1878.9(7)
_cod_database_code 2203740
_cod_database_fobs_code 2203740

loop_
_symmetry_equiv_pos_as_xyz
'x, y, z'
'-x+1/2, -y, z+1/2'
'x, -y+1/2, -z+1/2'
'-x+1/2, y+1/2, -z'
'-x, -y, -z'
'x-1/2, y, -z-1/2'
'-x, y-1/2, z-1/2'
'x-1/2, -y-1/2, z'

loop_
_atom_site_label
_atom_site_fract_x
_atom_site_fract_y
_atom_site_fract_z
_atom_site_U_iso_or_equiv
_atom_site_adp_type
_atom_site_calc_flag
_atom_site_refinement_flags
_atom_site_occupancy
_atom_site_type_symbol
Cl1 0.14863(14) 0.64195(5) 0.19705(3) 0.0935(3) Uani d . 1 Cl
O1 0.1821(2) 0.04206(12) 0.03948(6) 0.0683(4) Uani d . 1 O
O2 0.2014(3) 0.20942(14) -0.00749(7) 0.0892(6) Uani d . 1 O
N3 0.1607(2) 0.18975(13) 0.09417(7) 0.0532(4) Uani d . 1 N
N4 0.1486(3) 0.09866(13) 0.13173(7) 0.0578(4) Uani d . 1 N
C2 0.1833(3) 0.15714(18) 0.03729(8) 0.0627(5) Uani d . 1 C
C5 0.1596(3) 0.01473(17) 0.09759(9) 0.0599(5) Uani d . 1 C
C51 0.1552(4) -0.10445(19) 0.11336(12) 0.0774(7) Uani d . 1 C
H511 0.1454 -0.1119 0.1552 0.116 Uiso calc R 1 H
H512 0.2728 -0.1396 0.0999 0.116 Uiso calc R 1 H
H513 0.0446 -0.1391 0.0951 0.116 Uiso calc R 1 H
C6 0.1569(3) 0.29986(14) 0.11714(7) 0.0496(4) Uani d . 1 C
C7 0.1624(3) 0.39223(16) 0.08088(8) 0.0566(5) Uani d . 1 C
H7 0.1676 0.3838 0.0403 0.068 Uiso calc R 1 H
C8 0.1599(3) 0.49763(17) 0.10573(9) 0.0613(5) Uani d . 1 C
H8 0.1648 0.5602 0.0818 0.074 Uiso calc R 1 H
C9 0.1502(3) 0.50931(16) 0.16603(10) 0.0616(5) Uani d . 1 C
C10 0.1442(4) 0.41825(19) 0.20248(9) 0.0707(7) Uani d . 1 C
H10 0.1394 0.4271 0.2430 0.085 Uiso calc R 1 H
C11 0.1455(4) 0.31275(16) 0.17766(8) 0.0657(6) Uani d . 1 C
H11 0.1388 0.2505 0.2017 0.079 Uiso calc R 1 H

loop_
_atom_site_aniso_label
_atom_site_aniso_U_11
_atom_site_aniso_U_22
_atom_site_aniso_U_33
_atom_site_aniso_U_12
_atom_site_aniso_U_13
_atom_site_aniso_U_23
Cl1 0.1578(8) 0.0448(3) 0.0778(4) -0.0017(3) 0.0057(4) -0.0104(2)
O1 0.0989(11) 0.0554(8) 0.0506(8) -0.0014(7) -0.0002(7) -0.0130(6)
O2 0.1531(18) 0.0716(10) 0.0430(7) -0.0030(10) 0.0101(9) -0.0032(7)
N3 0.0751(10) 0.0444(8) 0.0400(7) -0.0021(6) 0.0013(6) -0.0037(5)
N4 0.0803(11) 0.0454(8) 0.0476(8) -0.0025(7) 0.0004(7) -0.0010(6)
C2 0.0865(14) 0.0575(11) 0.0440(9) -0.0025(9) 0.0009(8) -0.0086(7)
C5 0.0762(13) 0.0503(10) 0.0532(10) -0.0024(8) -0.0028(8) -0.0079(8)
C51 0.1085(19) 0.0472(11) 0.0766(15) -0.0037(10) -0.0032(12) -0.0062(10)
C6 0.0627(10) 0.0437(9) 0.0425(8) -0.0024(7) 0.0012(7) -0.0032(6)
C7 0.0742(12) 0.0549(10) 0.0406(8) -0.0041(8) 0.0028(7) 0.0025(7)
C8 0.0830(14) 0.0476(10) 0.0535(10) -0.0015(8) 0.0038(9) 0.0080(8)
C9 0.0872(14) 0.0424(9) 0.0552(10) 0.0005(8) 0.0024(9) -0.0029(7)
C10 0.121(2) 0.0494(11) 0.0417(9) -0.0013(10) 0.0045(10) -0.0036(7)
C11 0.1121(17) 0.0444(9) 0.0406(9) 0.0001(9) 0.0020(9) 0.0011(7)

loop_
_atom_type_symbol
_atom_type_description
_atom_type_scat_dispersion_real
_atom_type_scat_dispersion_imag
_atom_type_scat_source
C C 0.0033 0.0016 'International Tables Vol C Tables 4.2.6.8 and 6.1.1.4'
H H 0.0000 0.0000 'International Tables Vol C Tables 4.2.6.8 and 6.1.1.4'
Cl Cl 0.1484 0.1585 'International Tables Vol C Tables 4.2.6.8 and 6.1.1.4'
N N 0.0061 0.0033 'International Tables Vol C Tables 4.2.6.8 and 6.1.1.4'
O O 0.0106 0.0060 'International Tables Vol C Tables 4.2.6.8 and 6.1.1.4'

loop_
_geom_angle_atom_site_label_1
_geom_angle_atom_site_label_2
_geom_angle_atom_site_label_3
_geom_angle
C5 O1 C2 105.96(15)
C2 N3 N4 111.30(15)
C2 N3 C6 128.24(16)
N4 N3 C6 120.41(14)
C5 N4 N3 104.25(16)
O2 C2 N3 131.7(2)
O2 C2 O1 123.59(18)
N3 C2 O1 104.68(17)
N4 C5 O1 113.81(18)
N4 C5 C51 128.2(2)
O1 C5 C51 117.96(19)
C5 C51 H511 109.5
C5 C51 H512 109.5
H511 C51 H512 109.5
C5 C51 H513 109.5
H511 C51 H513 109.5
H512 C51 H513 109.5
C7 C6 C11 120.18(17)
C7 C6 N3 121.86(16)
C11 C6 N3 117.96(16)
C6 C7 C8 119.37(17)
C6 C7 H7 120.3
C8 C7 H7 120.3
C9 C8 C7 119.87(18)
C9 C8 H8 120.1
C7 C8 H8 120.1
C10 C9 C8 121.30(18)
C10 C9 Cl1 119.01(16)
C8 C9 Cl1 119.68(16)
C9 C10 C11 118.88(18)
C9 C10 H10 120.6
C11 C10 H10 120.6
C6 C11 C10 120.38(18)
C6 C11 H11 119.8
C10 C11 H11 119.8

loop_
_geom_bond_atom_site_label_1
_geom_bond_atom_site_label_2
_geom_bond_distance
Cl1 C9 1.746(2)
O1 C5 1.372(3)
O1 C2 1.387(3)
O2 C2 1.205(3)
N3 C2 1.362(2)
N3 N4 1.393(2)
N3 C6 1.425(2)
N4 C5 1.277(2)
C5 C51 1.480(3)
C51 H511 0.9600
C51 H512 0.9600
C51 H513 0.9600
C6 C7 1.386(3)
C6 C11 1.388(2)
C7 C8 1.390(3)
C7 H7 0.9300
C8 C9 1.381(3)
C8 H8 0.9300
C9 C10 1.376(3)
C10 C11 1.390(3)
C10 H10 0.9300
C11 H11 0.9300

loop_
_geom_hbond_atom_site_label_D
_geom_hbond_atom_site_label_H
_geom_hbond_atom_site_label_A
_geom_hbond_distance_DH
_geom_hbond_distance_HA
_geom_hbond_distance_DA
_geom_hbond_angle_DHA
_geom_hbond_publ_flag
C7 H7 O2 0.93 2.38 2.994(3) 124 yes

loop_
_geom_torsion_atom_site_label_1
_geom_torsion_atom_site_label_2
_geom_torsion_atom_site_label_3
_geom_torsion_atom_site_label_4
_geom_torsion
C2 N3 N4 C5 -1.3(2)
C6 N3 N4 C5 -178.86(17)
N4 N3 C2 O2 -179.0(3)
C6 N3 C2 O2 -1.7(4)
N4 N3 C2 O1 0.9(2)
C6 N3 C2 O1 178.27(17)
C5 O1 C2 O2 179.7(2)
C5 O1 C2 N3 -0.2(2)
N3 N4 C5 O1 1.1(2)
N3 N4 C5 C51 179.8(2)
C2 O1 C5 N4 -0.6(3)
C2 O1 C5 C51 -179.4(2)
C2 N3 C6 C7 5.0(3)
N4 N3 C6 C7 -177.89(17)
C2 N3 C6 C11 -175.6(2)
N4 N3 C6 C11 1.5(3)
C11 C6 C7 C8 1.1(3)
N3 C6 C7 C8 -179.45(17)
C6 C7 C8 C9 -0.6(3)
C7 C8 C9 C10 0.5(4)
C7 C8 C9 Cl1 179.62(16)
C8 C9 C10 C11 -0.9(4)
Cl1 C9 C10 C11 -179.99(18)
C7 C6 C11 C10 -1.5(3)
N3 C6 C11 C10 179.0(2)
C9 C10 C11 C6 1.4(4)

loop_
_cod_related_entry_id
_cod_related_entry_database
_cod_related_entry_code
1 ChemSpider 8211608
